data_7153087
loop_
_publ_author_name
'Berezin, Andrey A.'
'Constantinides, Christos P.'
'Mirallai, Styliana I.'
'Manoli, Maria'
'Cao, Levy L.'
'Rawson, Jeremy M.'
'Koutentis, Panayiotis A.'

_publ_section_title
;
 Synthesis and properties of imidazolo-fused benzotriazinyl radicals.
;
_journal_issue 39
_journal_name_full 'Organic &amp; biomolecular chemistry'
_journal_page_first 6780
_journal_page_last 6795
_journal_paper_doi 10.1039/c3ob41169a
_journal_volume 11
_journal_year 2013
_chemical_formula_moiety 'C26 H17 N4 O, 0.5(C6 H6)'
_chemical_formula_sum 'C29 H20 N4 O'
_chemical_formula_weight 440.49
_chemical_name_systematic
; 
 ? 
;
_space_group_IT_number 2
_symmetry_cell_setting triclinic
_symmetry_space_group_name_Hall '-P 1'
_symmetry_space_group_name_H-M 'P -1'
_atom_sites_solution_hydrogens geom
_atom_sites_solution_primary direct
_atom_sites_solution_secondary difmap
_audit_creation_method SHELXL-97
_cell_angle_alpha 96.813(11)
_cell_angle_beta 90.713(13)
_cell_angle_gamma 104.161(13)
_cell_formula_units_Z 2
_cell_length_a 7.8405(13)
_cell_length_b 9.2163(12)
_cell_length_c 15.484(2)
_cell_measurement_reflns_used 2354
_cell_measurement_temperature 100(2)
_cell_measurement_theta_max 67.2780
_cell_measurement_theta_min 4.9844
_cell_volume 1076.2(3)
_computing_structure_refinement 'SHELXL-97 (Sheldrick, 1997)'
_computing_structure_solution 'SHELXS-97 (Sheldrick, 1990)'
_diffrn_ambient_temperature 100(2)
_diffrn_detector_area_resol_mean 10.4223
_diffrn_measured_fraction_theta_full 0.994
_diffrn_measured_fraction_theta_max 0.994
_diffrn_measurement_device_type 'SuperNova, Dual, Cu at zero, Atlas'
_diffrn_measurement_method '\w scans'
_diffrn_radiation_monochromator mirror
_diffrn_radiation_source 'SuperNova (Cu) X-ray Source'
_diffrn_radiation_type CuK\a
_diffrn_radiation_wavelength 1.54184
_diffrn_reflns_av_R_equivalents 0.0260
_diffrn_reflns_av_sigmaI/netI 0.0393
_diffrn_reflns_limit_h_max 9
_diffrn_reflns_limit_h_min -3
_diffrn_reflns_limit_k_max 9
_diffrn_reflns_limit_k_min -10
_diffrn_reflns_limit_l_max 18
_diffrn_reflns_limit_l_min -18
_diffrn_reflns_number 6475
_diffrn_reflns_theta_full 66.99
_diffrn_reflns_theta_max 66.99
_diffrn_reflns_theta_min 4.99
_exptl_absorpt_coefficient_mu 0.672
_exptl_absorpt_correction_T_max 1.00000
_exptl_absorpt_correction_T_min 0.84852
_exptl_absorpt_correction_type multi-scan
_exptl_absorpt_process_details 'Empirical absorption correction (CrysAlis RED, Oxford Diffraction)'
_exptl_crystal_colour black
_exptl_crystal_density_diffrn 1.359
_exptl_crystal_density_method 'not measured'
_exptl_crystal_description rods
_exptl_crystal_F_000 460
_exptl_crystal_size_max 0.15
_exptl_crystal_size_mid 0.05
_exptl_crystal_size_min 0.04
_refine_diff_density_max 0.217
_refine_diff_density_min -0.257
_refine_diff_density_rms 0.053
_refine_ls_extinction_method none
_refine_ls_goodness_of_fit_ref 1.028
_refine_ls_hydrogen_treatment constr
_refine_ls_matrix_type full
_refine_ls_number_parameters 307
_refine_ls_number_reflns 3820
_refine_ls_number_restraints 0
_refine_ls_restrained_S_all 1.028
_refine_ls_R_factor_all 0.0610
_refine_ls_R_factor_gt 0.0471
_refine_ls_shift/su_max 0.000
_refine_ls_shift/su_mean 0.000
_refine_ls_structure_factor_coef Fsqd
_refine_ls_weighting_details 'calc w=1/[\s^2^(Fo^2^)+(0.0775P)^2^+0.0000P] where P=(Fo^2^+2Fc^2^)/3'
_refine_ls_weighting_scheme calc
_refine_ls_wR_factor_gt 0.1211
_refine_ls_wR_factor_ref 0.1323
_reflns_number_gt 2999
_reflns_number_total 3820
_reflns_threshold_expression >2sigma(I)
_cod_data_source_file c3ob41169a.txt
_cod_data_source_block shelxl
_cod_depositor_comments
;
The following automatic conversions were performed:

'_symmetry_cell_setting' value 'Triclinic' changed to 'triclinic'
according to /home/saulius/struct/CIF-dictionaries/cif_core.dic
dictionary named 'cif_core.dic' version 2.4.2 from 2011-04-26.

Automatic conversion script
Id: cif_fix_values 1891 2012-01-12 08:04:46Z andrius 
;
_cod_database_code 7153087

loop_
_symmetry_equiv_pos_as_xyz
'x, y, z'
'-x, -y, -z'

loop_
_atom_site_label
_atom_site_type_symbol
_atom_site_fract_x
_atom_site_fract_y
_atom_site_fract_z
_atom_site_U_iso_or_equiv
_atom_site_adp_type
_atom_site_occupancy
_atom_site_symmetry_multiplicity
_atom_site_calc_flag
_atom_site_refinement_flags
C1 C -0.15238(19) 0.21678(18) 0.70847(11) 0.0252(3) Uani 1 1 d .
C2 C 0.0144(2) 0.33708(18) 0.60481(11) 0.0258(4) Uani 1 1 d .
C3 C 0.0886(2) 0.33182(18) 0.52341(11) 0.0261(4) Uani 1 1 d .
H3 H 0.0596 0.2443 0.4840 0.031 Uiso 1 1 calc R
C4 C 0.2074(2) 0.46130(18) 0.50275(11) 0.0253(3) Uani 1 1 d .
C5 C 0.3929(2) 0.63029(18) 0.44712(11) 0.0256(4) Uani 1 1 d .
C6 C 0.24688(19) 0.59043(18) 0.56359(11) 0.0254(3) Uani 1 1 d .
C7 C 0.1804(2) 0.60261(18) 0.64431(11) 0.0260(3) Uani 1 1 d .
H7 H 0.2119 0.6910 0.6830 0.031 Uiso 1 1 calc R
C8 C 0.0610(2) 0.47243(19) 0.66488(11) 0.0259(4) Uani 1 1 d .
C9 C 0.0208(2) 0.59137(18) 0.81238(11) 0.0263(4) Uani 1 1 d .
C10 C -0.0215(2) 0.72417(19) 0.79761(12) 0.0300(4) Uani 1 1 d .
H10 H -0.0716 0.7323 0.7442 0.036 Uiso 1 1 calc R
C11 C 0.0118(2) 0.8448(2) 0.86341(13) 0.0353(4) Uani 1 1 d .
H11 H -0.0157 0.9345 0.8541 0.042 Uiso 1 1 calc R
C12 C 0.0856(2) 0.8319(2) 0.94254(13) 0.0366(4) Uani 1 1 d .
H12 H 0.1095 0.9133 0.9863 0.044 Uiso 1 1 calc R
C13 C 0.1243(2) 0.6971(2) 0.95694(12) 0.0357(4) Uani 1 1 d .
H13 H 0.1719 0.6880 1.0108 0.043 Uiso 1 1 calc R
C14 C 0.0923(2) 0.5765(2) 0.89155(12) 0.0308(4) Uani 1 1 d .
H14 H 0.1188 0.4864 0.9010 0.037 Uiso 1 1 calc R
C15 C -0.2644(2) 0.07718(19) 0.73776(11) 0.0266(4) Uani 1 1 d .
C16 C -0.3401(2) 0.0801(2) 0.81799(12) 0.0307(4) Uani 1 1 d .
H16 H -0.3221 0.1709 0.8543 0.037 Uiso 1 1 calc R
C17 C -0.4429(2) -0.0511(2) 0.84499(12) 0.0333(4) Uani 1 1 d .
H17 H -0.4934 -0.0478 0.8990 0.040 Uiso 1 1 calc R
C18 C -0.4696(2) -0.1865(2) 0.79127(12) 0.0322(4) Uani 1 1 d .
H18 H -0.5380 -0.2745 0.8091 0.039 Uiso 1 1 calc R
C19 C -0.3944(2) -0.19082(19) 0.71116(12) 0.0312(4) Uani 1 1 d .
H19 H -0.4123 -0.2819 0.6751 0.037 Uiso 1 1 calc R
C20 C -0.2918(2) -0.05952(19) 0.68402(12) 0.0289(4) Uani 1 1 d .
H20 H -0.2417 -0.0631 0.6300 0.035 Uiso 1 1 calc R
C21 C 0.5192(2) 0.72259(18) 0.39488(11) 0.0258(4) Uani 1 1 d .
C22 C 0.6063(2) 0.87010(19) 0.42736(12) 0.0296(4) Uani 1 1 d .
H22 H 0.5831 0.9106 0.4826 0.035 Uiso 1 1 calc R
C23 C 0.7269(2) 0.9565(2) 0.37774(13) 0.0351(4) Uani 1 1 d .
H23 H 0.7836 1.0553 0.3994 0.042 Uiso 1 1 calc R
C24 C 0.7633(2) 0.8959(2) 0.29584(13) 0.0357(4) Uani 1 1 d .
H24 H 0.8445 0.9539 0.2625 0.043 Uiso 1 1 calc R
C25 C 0.6784(2) 0.7487(2) 0.26367(12) 0.0331(4) Uani 1 1 d .
H25 H 0.7042 0.7080 0.2090 0.040 Uiso 1 1 calc R
C26 C 0.5553(2) 0.66163(19) 0.31225(11) 0.0294(4) Uani 1 1 d .
H26 H 0.4973 0.5635 0.2900 0.035 Uiso 1 1 calc R
C27 C 0.4265(2) 0.5449(2) 0.07639(13) 0.0365(4) Uani 1 1 d .
H27 H 0.3776 0.5755 0.1277 0.044 Uiso 1 1 calc R
C28 C 0.3773(2) 0.3963(2) 0.03973(13) 0.0358(4) Uani 1 1 d .
H28 H 0.2949 0.3266 0.0663 0.043 Uiso 1 1 calc R
C29 C 0.4501(2) 0.3507(2) -0.03644(13) 0.0380(4) Uani 1 1 d .
H29 H 0.4168 0.2503 -0.0611 0.046 Uiso 1 1 calc R
N1 N -0.01367(17) 0.46560(15) 0.74491(9) 0.0259(3) Uani 1 1 d .
N2 N -0.11523(17) 0.33606(15) 0.77009(9) 0.0273(3) Uani 1 1 d .
N3 N -0.10075(17) 0.20989(16) 0.62705(9) 0.0267(3) Uani 1 1 d .
N4 N 0.30435(17) 0.49129(15) 0.42891(9) 0.0264(3) Uani 1 1 d .
O1 O 0.36593(14) 0.70033(13) 0.52791(7) 0.0262(3) Uani 1 1 d .

loop_
_atom_site_aniso_label
_atom_site_aniso_U_11
_atom_site_aniso_U_22
_atom_site_aniso_U_33
_atom_site_aniso_U_23
_atom_site_aniso_U_13
_atom_site_aniso_U_12
C1 0.0238(7) 0.0218(8) 0.0294(9) 0.0030(6) -0.0005(6) 0.0047(6)
C2 0.0235(7) 0.0216(8) 0.0317(9) 0.0043(7) -0.0017(6) 0.0042(6)
C3 0.0267(7) 0.0209(8) 0.0291(9) 0.0012(6) -0.0014(6) 0.0040(6)
C4 0.0240(7) 0.0231(8) 0.0290(9) 0.0038(6) -0.0007(6) 0.0057(6)
C5 0.0238(7) 0.0232(8) 0.0302(9) 0.0037(7) 0.0011(6) 0.0066(6)
C6 0.0231(7) 0.0207(8) 0.0310(9) 0.0057(6) -0.0004(6) 0.0016(6)
C7 0.0260(7) 0.0201(8) 0.0301(9) 0.0022(6) -0.0017(6) 0.0029(6)
C8 0.0242(7) 0.0242(8) 0.0294(9) 0.0032(7) 0.0004(6) 0.0059(6)
C9 0.0243(7) 0.0218(8) 0.0299(9) 0.0005(6) 0.0035(6) 0.0014(6)
C10 0.0323(8) 0.0276(9) 0.0311(9) 0.0055(7) 0.0060(7) 0.0082(7)
C11 0.0407(9) 0.0220(9) 0.0431(11) 0.0057(7) 0.0137(8) 0.0064(7)
C12 0.0375(9) 0.0278(9) 0.0388(10) -0.0050(7) 0.0067(8) 0.0014(7)
C13 0.0354(9) 0.0368(10) 0.0331(10) -0.0010(8) -0.0024(7) 0.0080(8)
C14 0.0328(8) 0.0267(9) 0.0334(9) 0.0046(7) 0.0012(7) 0.0079(7)
C15 0.0239(7) 0.0244(9) 0.0308(9) 0.0050(7) -0.0023(6) 0.0040(6)
C16 0.0318(8) 0.0238(9) 0.0339(9) 0.0023(7) 0.0013(7) 0.0026(7)
C17 0.0323(8) 0.0312(9) 0.0342(10) 0.0065(7) 0.0037(7) 0.0024(7)
C18 0.0294(8) 0.0247(9) 0.0392(10) 0.0096(7) -0.0027(7) -0.0022(7)
C19 0.0311(8) 0.0217(8) 0.0375(10) 0.0034(7) -0.0054(7) 0.0007(6)
C20 0.0280(8) 0.0262(9) 0.0316(9) 0.0045(7) -0.0013(6) 0.0047(7)
C21 0.0246(7) 0.0243(8) 0.0302(9) 0.0074(7) 0.0007(6) 0.0075(6)
C22 0.0304(8) 0.0246(9) 0.0343(9) 0.0041(7) 0.0023(7) 0.0076(7)
C23 0.0322(8) 0.0244(9) 0.0478(11) 0.0080(8) 0.0012(8) 0.0038(7)
C24 0.0290(8) 0.0343(10) 0.0460(11) 0.0192(8) 0.0060(7) 0.0049(7)
C25 0.0315(8) 0.0370(10) 0.0320(9) 0.0081(7) 0.0034(7) 0.0093(7)
C26 0.0292(8) 0.0270(9) 0.0325(9) 0.0057(7) 0.0001(7) 0.0067(7)
C27 0.0364(9) 0.0421(11) 0.0331(10) 0.0061(8) 0.0046(7) 0.0129(8)
C28 0.0311(8) 0.0395(10) 0.0377(10) 0.0131(8) 0.0033(7) 0.0061(7)
C29 0.0394(9) 0.0334(10) 0.0410(11) 0.0059(8) 0.0007(8) 0.0079(8)
N1 0.0276(6) 0.0198(7) 0.0279(7) 0.0025(5) 0.0015(5) 0.0017(5)
N2 0.0272(7) 0.0205(7) 0.0320(8) 0.0046(6) 0.0009(6) 0.0010(5)
N3 0.0259(6) 0.0225(7) 0.0307(8) 0.0043(6) 0.0001(5) 0.0037(5)
N4 0.0271(6) 0.0227(7) 0.0297(8) 0.0047(6) 0.0019(5) 0.0059(5)
O1 0.0279(5) 0.0202(6) 0.0287(6) 0.0033(4) 0.0017(4) 0.0026(4)

loop_
_atom_type_symbol
_atom_type_description
_atom_type_scat_dispersion_real
_atom_type_scat_dispersion_imag
_atom_type_scat_source
C C 0.0181 0.0091 'International Tables Vol C Tables 4.2.6.8 and 6.1.1.4'
H H 0.0000 0.0000 'International Tables Vol C Tables 4.2.6.8 and 6.1.1.4'
N N 0.0311 0.0180 'International Tables Vol C Tables 4.2.6.8 and 6.1.1.4'
O O 0.0492 0.0322 'International Tables Vol C Tables 4.2.6.8 and 6.1.1.4'

loop_
_geom_angle_atom_site_label_1
_geom_angle_atom_site_label_2
_geom_angle_atom_site_label_3
_geom_angle
_geom_angle_site_symmetry_1
_geom_angle_site_symmetry_3
N3 C1 N2 127.73(15) . .
N3 C1 C15 118.21(15) . .
N2 C1 C15 114.06(15) . .
N3 C2 C3 119.18(15) . .
N3 C2 C8 120.66(16) . .
C3 C2 C8 120.14(15) . .
C2 C3 C4 118.25(15) . .
C2 C3 H3 120.9 . .
C4 C3 H3 120.9 . .
C6 C4 C3 119.13(15) . .
C6 C4 N4 108.81(14) . .
C3 C4 N4 132.06(16) . .
N4 C5 O1 115.43(15) . .
N4 C5 C21 129.11(16) . .
O1 C5 C21 115.45(14) . .
C7 C6 O1 126.78(15) . .
C7 C6 C4 125.54(15) . .
O1 C6 C4 107.68(14) . .
C6 C7 C8 115.21(15) . .
C6 C7 H7 122.4 . .
C8 C7 H7 122.4 . .
N1 C8 C7 122.11(15) . .
N1 C8 C2 116.13(15) . .
C7 C8 C2 121.72(16) . .
C14 C9 C10 121.17(16) . .
C14 C9 N1 119.05(15) . .
C10 C9 N1 119.76(15) . .
C9 C10 C11 119.26(17) . .
C9 C10 H10 120.4 . .
C11 C10 H10 120.4 . .
C12 C11 C10 120.07(17) . .
C12 C11 H11 120.0 . .
C10 C11 H11 120.0 . .
C11 C12 C13 120.02(17) . .
C11 C12 H12 120.0 . .
C13 C12 H12 120.0 . .
C14 C13 C12 120.30(17) . .
C14 C13 H13 119.9 . .
C12 C13 H13 119.9 . .
C9 C14 C13 119.17(17) . .
C9 C14 H14 120.4 . .
C13 C14 H14 120.4 . .
C16 C15 C20 119.06(16) . .
C16 C15 C1 121.33(15) . .
C20 C15 C1 119.60(15) . .
C15 C16 C17 120.82(16) . .
C15 C16 H16 119.6 . .
C17 C16 H16 119.6 . .
C18 C17 C16 119.82(17) . .
C18 C17 H17 120.1 . .
C16 C17 H17 120.1 . .
C19 C18 C17 119.85(16) . .
C19 C18 H18 120.1 . .
C17 C18 H18 120.1 . .
C18 C19 C20 120.38(17) . .
C18 C19 H19 119.8 . .
C20 C19 H19 119.8 . .
C19 C20 C15 120.08(16) . .
C19 C20 H20 120.0 . .
C15 C20 H20 120.0 . .
C22 C21 C26 119.76(16) . .
C22 C21 C5 120.57(16) . .
C26 C21 C5 119.66(15) . .
C23 C22 C21 120.23(17) . .
C23 C22 H22 119.9 . .
C21 C22 H22 119.9 . .
C22 C23 C24 120.06(17) . .
C22 C23 H23 120.0 . .
C24 C23 H23 120.0 . .
C23 C24 C25 119.88(17) . .
C23 C24 H24 120.1 . .
C25 C24 H24 120.1 . .
C24 C25 C26 120.63(17) . .
C24 C25 H25 119.7 . .
C26 C25 H25 119.7 . .
C25 C26 C21 119.42(17) . .
C25 C26 H26 120.3 . .
C21 C26 H26 120.3 . .
C28 C27 C29 119.88(18) . 2_665
C28 C27 H27 120.1 . .
C29 C27 H27 120.1 2_665 .
C27 C28 C29 120.10(18) . .
C27 C28 H28 120.0 . .
C29 C28 H28 119.9 . .
C28 C29 C27 120.02(19) . 2_665
C28 C29 H29 120.0 . .
C27 C29 H29 120.0 2_665 .
N2 N1 C8 123.34(14) . .
N2 N1 C9 113.56(13) . .
C8 N1 C9 122.88(14) . .
C1 N2 N1 115.30(14) . .
C1 N3 C2 116.38(14) . .
C5 N4 C4 104.26(14) . .
C6 O1 C5 103.83(13) . .

loop_
_geom_bond_atom_site_label_1
_geom_bond_atom_site_label_2
_geom_bond_distance
_geom_bond_site_symmetry_2
C1 N3 1.328(2) .
C1 N2 1.338(2) .
C1 C15 1.493(2) .
C2 N3 1.376(2) .
C2 C3 1.395(2) .
C2 C8 1.431(2) .
C3 C4 1.396(2) .
C3 H3 0.9300 .
C4 C6 1.395(2) .
C4 N4 1.398(2) .
C5 N4 1.295(2) .
C5 O1 1.381(2) .
C5 C21 1.460(2) .
C6 C7 1.363(2) .
C6 O1 1.3731(19) .
C7 C8 1.402(2) .
C7 H7 0.9300 .
C8 N1 1.379(2) .
C9 C14 1.377(3) .
C9 C10 1.387(2) .
C9 N1 1.435(2) .
C10 C11 1.387(3) .
C10 H10 0.9300 .
C11 C12 1.379(3) .
C11 H11 0.9300 .
C12 C13 1.390(3) .
C12 H12 0.9300 .
C13 C14 1.384(2) .
C13 H13 0.9300 .
C14 H14 0.9300 .
C15 C16 1.384(2) .
C15 C20 1.393(2) .
C16 C17 1.392(2) .
C16 H16 0.9300 .
C17 C18 1.384(3) .
C17 H17 0.9300 .
C18 C19 1.380(3) .
C18 H18 0.9300 .
C19 C20 1.393(2) .
C19 H19 0.9300 .
C20 H20 0.9300 .
C21 C22 1.394(2) .
C21 C26 1.396(2) .
C22 C23 1.383(2) .
C22 H22 0.9300 .
C23 C24 1.386(3) .
C23 H23 0.9300 .
C24 C25 1.386(3) .
C24 H24 0.9300 .
C25 C26 1.387(2) .
C25 H25 0.9300 .
C26 H26 0.9300 .
C27 C28 1.377(3) .
C27 C29 1.395(3) 2_665
C27 H27 0.9300 .
C28 C29 1.382(3) .
C28 H28 0.9300 .
C29 C27 1.395(3) 2_665
C29 H29 0.9300 .
N1 N2 1.3654(19) .
